data_4515479
loop_
_publ_author_name
'Avullala, Thirupataiah'
'Asgari, Parham'
'Hua, Yuanda'
'Bokka, Apparao'
'Ridlen, Shawn G.'
'Yum, Kyungsuk'
'Dias, H. V. Rasika'
'Jeon, Junha'

_publ_section_title
;
 Umpolung <i>\a</i>-Silylation of Cyclopropyl Acetates via Low-Temperature
 Catalytic C-C Activation.
;
_journal_issue 1
_journal_name_full 'ACS catalysis'
_journal_page_first 402
_journal_page_last 408
_journal_paper_doi 10.1021/acscatal.8b04252
_journal_volume 9
_journal_year 2019
_chemical_formula_moiety 'C22 H12 B F18 N6 Rh, C7 H8'
_chemical_formula_sum 'C29 H20 B F18 N6 Rh'
_chemical_formula_weight 908.23
_space_group_crystal_system monoclinic
_space_group_IT_number 14
_space_group_name_Hall '-P 2ybc'
_space_group_name_H-M_alt 'P 1 21/c 1'
_atom_sites_solution_hydrogens mixed
_atom_sites_solution_primary direct
_audit_creation_date 2016-11-02
_audit_creation_method
;
Olex2 1.2
(compiled 2016.09.09 svn.r3337 for OlexSys, GUI svn.r5227)
;
_cell_angle_alpha 90
_cell_angle_beta 96.859(2)
_cell_angle_gamma 90
_cell_formula_units_Z 4
_cell_length_a 18.0106(8)
_cell_length_b 9.0679(4)
_cell_length_c 19.7109(9)
_cell_measurement_reflns_used 9686
_cell_measurement_temperature 101(2)
_cell_measurement_theta_max 30.57
_cell_measurement_theta_min 3.06
_cell_volume 3196.1(2)
_computing_cell_refinement 'SAINT v8.34A (Bruker, 2013)'
_computing_data_reduction 'SAINT v8.34A (Bruker, 2013)'
_computing_molecular_graphics 'Olex2 (Dolomanov et al., 2009)'
_computing_publication_material 'Olex2 (Dolomanov et al., 2009)'
_computing_structure_refinement 'ShelXL (Sheldrick, 2015)'
_computing_structure_solution 'ShelXS (Sheldrick, 2008)'
_diffrn_ambient_temperature 101.05
_diffrn_measured_fraction_theta_full 0.999
_diffrn_measured_fraction_theta_max 0.999
_diffrn_measurement_device_type 'Bruker APEX-II CCD'
_diffrn_measurement_method '\f and \w scans'
_diffrn_radiation_type MoK\a
_diffrn_radiation_wavelength 0.71073
_diffrn_reflns_av_R_equivalents 0.0200
_diffrn_reflns_av_unetI/netI 0.0161
_diffrn_reflns_Laue_measured_fraction_full 0.999
_diffrn_reflns_Laue_measured_fraction_max 0.999
_diffrn_reflns_limit_h_max 25
_diffrn_reflns_limit_h_min -25
_diffrn_reflns_limit_k_max 12
_diffrn_reflns_limit_k_min -12
_diffrn_reflns_limit_l_max 28
_diffrn_reflns_limit_l_min -28
_diffrn_reflns_number 42504
_diffrn_reflns_point_group_measured_fraction_full 0.999
_diffrn_reflns_point_group_measured_fraction_max 0.999
_diffrn_reflns_theta_full 26.000
_diffrn_reflns_theta_max 30.569
_diffrn_reflns_theta_min 2.777
_diffrn_standards_number 0
_exptl_absorpt_coefficient_mu 0.674
_exptl_absorpt_correction_T_max 0.7461
_exptl_absorpt_correction_T_min 0.6541
_exptl_absorpt_correction_type multi-scan
_exptl_absorpt_process_details
;
SADABS-2014/5 (Bruker,2014/5) was used for absorption correction.
wR2(int) was 0.0505 before and 0.0371 after correction.
The Ratio of minimum to maximum transmission is 0.8767.
The \l/2 correction factor is 0.00150.
;
_exptl_crystal_colour yellow
_exptl_crystal_colour_primary yellow
_exptl_crystal_density_diffrn 1.887
_exptl_crystal_description rods
_exptl_crystal_F_000 1792
_exptl_crystal_size_max 0.41
_exptl_crystal_size_mid 0.41
_exptl_crystal_size_min 0.13
_refine_diff_density_max 0.590
_refine_diff_density_min -0.598
_refine_diff_density_rms 0.064
_refine_ls_extinction_method none
_refine_ls_goodness_of_fit_ref 1.064
_refine_ls_hydrogen_treatment mixed
_refine_ls_matrix_type full
_refine_ls_number_parameters 517
_refine_ls_number_reflns 9783
_refine_ls_number_restraints 0
_refine_ls_restrained_S_all 1.064
_refine_ls_R_factor_all 0.0272
_refine_ls_R_factor_gt 0.0237
_refine_ls_shift/su_max 0.002
_refine_ls_shift/su_mean 0.000
_refine_ls_structure_factor_coef Fsqd
_refine_ls_weighting_details 'w=1/[\s^2^(Fo^2^)+(0.0248P)^2^+2.2195P] where P=(Fo^2^+2Fc^2^)/3'
_refine_ls_weighting_scheme calc
_refine_ls_wR_factor_gt 0.0564
_refine_ls_wR_factor_ref 0.0579
_reflns_Friedel_coverage 0.000
_reflns_number_gt 9012
_reflns_number_total 9783
_reflns_threshold_expression 'I > 2\s(I)'
_cod_data_source_file cs8b04252_si_002.cif
_cod_data_source_block rad411_0m_a
_cod_database_code 4515479
_shelx_space_group_comment
;
The symmetry employed for this shelxl refinement is uniquely defined
by the following loop, which should always be used as a source of
symmetry information in preference to the above space-group names.
They are only intended as comments.
;
_shelx_estimated_absorpt_t_max 0.917
_shelx_estimated_absorpt_t_min 0.770
_olex2_refinement_description
;
1. Fixed Uiso
 At 1.2 times of:
  All C(H) groups, All C(H,H) groups
 At 1.5 times of:
  All C(H,H,H) groups
2.a Ternary CH refined with riding coordinates:
 C16(H16), C19(H19)
2.b Secondary CH2 refined with riding coordinates:
 C22(H22A,H22B)
2.c Aromatic/amide H refined with riding coordinates:
 C2(H2), C7(H7), C12(H12), C24(H24), C25(H25), C26(H26), C27(H27), C28(H28)
2.d Idealised Me refined as rotating group:
 C29(H29A,H29B,H29C)
;
_shelx_shelxl_version_number 2014/7
_olex2_submission_special_instructions 'No special instructions were received'

loop_
_space_group_symop_operation_xyz
'x, y, z'
'-x, y+1/2, -z+1/2'
'-x, -y, -z'
'x, -y-1/2, z-1/2'

loop_
_atom_site_label
_atom_site_type_symbol
_atom_site_fract_x
_atom_site_fract_y
_atom_site_fract_z
_atom_site_U_iso_or_equiv
_atom_site_adp_type
_atom_site_occupancy
_atom_site_site_symmetry_order
_atom_site_calc_flag
_atom_site_refinement_flags_posn
Rh Rh 0.70845(2) 0.23492(2) 0.44106(2) 0.01176(3) Uani 1 1 d .
F1 F 0.60227(5) 0.11667(9) 0.56937(5) 0.02554(18) Uani 1 1 d .
F2 F 0.51142(5) 0.19905(11) 0.49890(6) 0.0303(2) Uani 1 1 d .
F3 F 0.51556(7) 0.24780(11) 0.60598(6) 0.0391(3) Uani 1 1 d .
F4 F 0.60214(6) 0.80059(10) 0.61174(5) 0.0294(2) Uani 1 1 d .
F5 F 0.65985(5) 0.84379(9) 0.52417(5) 0.02527(18) Uani 1 1 d .
F6 F 0.72115(6) 0.76949(11) 0.61832(5) 0.0308(2) Uani 1 1 d .
F7 F 0.91282(5) 0.04916(10) 0.46304(5) 0.02475(18) Uani 1 1 d .
F8 F 0.82779(5) 0.01308(9) 0.52952(5) 0.02347(17) Uani 1 1 d .
F9 F 0.94141(5) 0.05929(10) 0.57215(5) 0.02750(19) Uani 1 1 d .
F10 F 0.92250(6) 0.73337(11) 0.52022(6) 0.0349(2) Uani 1 1 d .
F11 F 0.86447(6) 0.70361(11) 0.60798(5) 0.0302(2) Uani 1 1 d .
F12 F 0.97584(6) 0.62148(12) 0.60873(7) 0.0464(3) Uani 1 1 d .
F13 F 0.52227(5) 0.49444(11) 0.30399(4) 0.02374(18) Uani 1 1 d .
F14 F 0.57651(5) 0.49081(10) 0.21259(4) 0.02263(17) Uani 1 1 d .
F15 F 0.54405(5) 0.69722(10) 0.25319(5) 0.02729(19) Uani 1 1 d .
F16 F 0.86702(5) 0.66326(12) 0.29124(5) 0.0298(2) Uani 1 1 d .
F17 F 0.86475(6) 0.75611(12) 0.39124(6) 0.0379(3) Uani 1 1 d .
F18 F 0.88981(5) 0.52658(13) 0.38013(5) 0.0356(2) Uani 1 1 d .
N1 N 0.68464(6) 0.51898(11) 0.51640(5) 0.01235(18) Uani 1 1 d .
N2 N 0.65855(6) 0.37818(11) 0.50998(5) 0.01287(19) Uani 1 1 d .
N3 N 0.81828(6) 0.46599(11) 0.50210(5) 0.01340(19) Uani 1 1 d .
N4 N 0.81178(6) 0.31842(11) 0.48920(5) 0.01321(19) Uani 1 1 d .
N5 N 0.72725(6) 0.57105(11) 0.40193(5) 0.01185(18) Uani 1 1 d .
N6 N 0.65333(6) 0.55494(11) 0.37980(5) 0.01276(18) Uani 1 1 d .
C1 C 0.60068(7) 0.37120(14) 0.54679(7) 0.0165(2) Uani 1 1 d .
C2 C 0.58805(8) 0.50636(15) 0.57684(7) 0.0195(3) Uani 1 1 d .
H2 H 0.5505 0.5306 0.6050 0.023 Uiso 1 1 calc R
C3 C 0.64246(7) 0.59657(14) 0.55634(6) 0.0152(2) Uani 1 1 d .
C4 C 0.55764(8) 0.23310(15) 0.55504(8) 0.0223(3) Uani 1 1 d .
C5 C 0.65691(8) 0.75356(15) 0.57690(7) 0.0196(3) Uani 1 1 d .
C6 C 0.87359(7) 0.25593(14) 0.52150(7) 0.0156(2) Uani 1 1 d .
C7 C 0.92075(7) 0.36062(15) 0.55547(7) 0.0188(2) Uani 1 1 d .
H7 H 0.9678 0.3450 0.5818 0.023 Uiso 1 1 calc R
C8 C 0.88375(7) 0.49167(14) 0.54225(7) 0.0165(2) Uani 1 1 d .
C9 C 0.88814(8) 0.09371(15) 0.52126(7) 0.0187(2) Uani 1 1 d .
C10 C 0.91053(8) 0.63962(16) 0.56883(8) 0.0224(3) Uani 1 1 d .
C11 C 0.64720(7) 0.57411(13) 0.31243(6) 0.0131(2) Uani 1 1 d .
C12 C 0.71590(7) 0.60436(14) 0.28901(6) 0.0157(2) Uani 1 1 d .
H12 H 0.7260 0.6220 0.2435 0.019 Uiso 1 1 calc R
C13 C 0.76525(7) 0.60244(14) 0.34773(6) 0.0145(2) Uani 1 1 d .
C14 C 0.57261(7) 0.56443(14) 0.27082(6) 0.0155(2) Uani 1 1 d .
C15 C 0.84651(8) 0.63631(17) 0.35311(7) 0.0216(3) Uani 1 1 d .
C16 C 0.65272(8) 0.17686(14) 0.30697(7) 0.0188(2) Uani 1 1 d .
H16 H 0.6374 0.2408 0.2664 0.023 Uiso 1 1 calc R
C17 C 0.73360(8) 0.18998(15) 0.34104(7) 0.0183(2) Uani 1 1 d .
C18 C 0.74793(8) 0.06389(15) 0.38105(7) 0.0178(2) Uani 1 1 d .
C19 C 0.67554(8) -0.02730(14) 0.37189(7) 0.0176(2) Uani 1 1 d .
H19 H 0.6792 -0.1335 0.3855 0.021 Uiso 1 1 calc R
C20 C 0.62538(7) 0.07194(14) 0.40987(7) 0.0169(2) Uani 1 1 d .
C21 C 0.61131(7) 0.19813(14) 0.37016(7) 0.0165(2) Uani 1 1 d .
C22 C 0.64590(8) 0.00774(15) 0.29698(7) 0.0204(3) Uani 1 1 d .
H22A H 0.5937 -0.0252 0.2843 0.024 Uiso 1 1 calc R
H22B H 0.6785 -0.0309 0.2641 0.024 Uiso 1 1 calc R
B B 0.75217(8) 0.57237(15) 0.48077(7) 0.0126(2) Uani 1 1 d .
C23 C 0.89045(9) 0.36032(19) 0.74594(8) 0.0275(3) Uani 1 1 d .
C24 C 0.89381(9) 0.20908(19) 0.73586(8) 0.0281(3) Uani 1 1 d .
H24 H 0.9349 0.1549 0.7581 0.034 Uiso 1 1 calc R
C25 C 0.83860(10) 0.13558(19) 0.69405(8) 0.0313(3) Uani 1 1 d .
H25 H 0.8424 0.0322 0.6874 0.038 Uiso 1 1 calc R
C26 C 0.77787(10) 0.2121(2) 0.66196(9) 0.0350(4) Uani 1 1 d .
H26 H 0.7397 0.1619 0.6334 0.042 Uiso 1 1 calc R
C27 C 0.77341(10) 0.3630(2) 0.67199(8) 0.0362(4) Uani 1 1 d .
H27 H 0.7317 0.4164 0.6504 0.043 Uiso 1 1 calc R
C28 C 0.82896(11) 0.43637(19) 0.71302(8) 0.0319(3) Uani 1 1 d .
H28 H 0.8253 0.5400 0.7190 0.038 Uiso 1 1 calc R
C29 C 0.95075(12) 0.4376(3) 0.79205(11) 0.0462(5) Uani 1 1 d .
H29A H 0.9471 0.4101 0.8396 0.069 Uiso 1 1 calc GR
H29B H 0.9446 0.5445 0.7868 0.069 Uiso 1 1 calc GR
H29C H 0.9998 0.4086 0.7798 0.069 Uiso 1 1 calc GR
H H 0.7685(9) 0.6818(19) 0.4979(8) 0.012(4) Uiso 1 1 d .
H20 H 0.6001(10) 0.040(2) 0.4453(9) 0.019(4) Uiso 1 1 d .
H21 H 0.5725(11) 0.271(2) 0.3735(10) 0.026(5) Uiso 1 1 d .
H18 H 0.7939(11) 0.026(2) 0.3977(10) 0.025(5) Uiso 1 1 d .
H17 H 0.7684(11) 0.254(2) 0.3273(10) 0.023(5) Uiso 1 1 d .

loop_
_atom_site_aniso_label
_atom_site_aniso_U_11
_atom_site_aniso_U_22
_atom_site_aniso_U_33
_atom_site_aniso_U_23
_atom_site_aniso_U_13
_atom_site_aniso_U_12
Rh 0.01107(4) 0.01071(4) 0.01320(5) -0.00260(3) 0.00020(3) 0.00165(3)
F1 0.0337(5) 0.0137(4) 0.0303(5) 0.0058(3) 0.0083(4) 0.0053(3)
F2 0.0206(4) 0.0233(4) 0.0464(6) 0.0012(4) 0.0018(4) -0.0019(3)
F3 0.0489(6) 0.0241(5) 0.0520(7) 0.0007(4) 0.0379(5) -0.0021(4)
F4 0.0405(5) 0.0211(4) 0.0295(5) -0.0070(4) 0.0163(4) 0.0078(4)
F5 0.0383(5) 0.0130(4) 0.0258(4) 0.0030(3) 0.0096(4) 0.0058(3)
F6 0.0363(5) 0.0283(5) 0.0258(5) -0.0114(4) -0.0048(4) 0.0024(4)
F7 0.0236(4) 0.0241(4) 0.0265(4) -0.0071(3) 0.0025(3) 0.0086(3)
F8 0.0238(4) 0.0160(4) 0.0300(4) 0.0019(3) 0.0005(3) 0.0022(3)
F9 0.0265(4) 0.0234(4) 0.0291(5) -0.0003(3) -0.0109(4) 0.0116(3)
F10 0.0385(6) 0.0252(5) 0.0415(6) -0.0016(4) 0.0066(5) -0.0086(4)
F11 0.0352(5) 0.0245(4) 0.0303(5) -0.0103(4) 0.0020(4) -0.0002(4)
F12 0.0317(5) 0.0312(5) 0.0680(8) -0.0158(5) -0.0284(5) 0.0049(4)
F13 0.0162(4) 0.0368(5) 0.0177(4) 0.0055(3) -0.0002(3) -0.0058(3)
F14 0.0264(4) 0.0278(4) 0.0126(3) -0.0043(3) -0.0021(3) -0.0012(3)
F15 0.0268(4) 0.0178(4) 0.0337(5) 0.0029(3) -0.0110(4) 0.0056(3)
F16 0.0222(4) 0.0438(6) 0.0250(4) 0.0013(4) 0.0102(3) -0.0071(4)
F17 0.0268(5) 0.0475(6) 0.0399(6) -0.0191(5) 0.0068(4) -0.0170(4)
F18 0.0156(4) 0.0513(6) 0.0403(6) 0.0126(5) 0.0050(4) 0.0104(4)
N1 0.0156(5) 0.0103(4) 0.0108(4) -0.0005(3) 0.0003(4) 0.0029(4)
N2 0.0146(5) 0.0109(4) 0.0130(4) 0.0006(3) 0.0010(4) 0.0024(4)
N3 0.0138(5) 0.0114(4) 0.0143(5) -0.0023(4) -0.0013(4) 0.0014(4)
N4 0.0133(5) 0.0115(4) 0.0143(5) -0.0022(4) -0.0006(4) 0.0021(4)
N5 0.0116(4) 0.0116(4) 0.0121(4) -0.0001(3) 0.0004(3) 0.0010(3)
N6 0.0124(4) 0.0126(4) 0.0128(5) 0.0002(3) -0.0004(4) 0.0006(3)
C1 0.0189(6) 0.0138(5) 0.0177(6) 0.0024(4) 0.0060(5) 0.0040(4)
C2 0.0246(7) 0.0162(6) 0.0193(6) 0.0022(5) 0.0096(5) 0.0065(5)
C3 0.0205(6) 0.0130(5) 0.0124(5) 0.0010(4) 0.0024(4) 0.0061(4)
C4 0.0240(7) 0.0154(6) 0.0298(7) 0.0029(5) 0.0126(5) 0.0036(5)
C5 0.0270(7) 0.0157(6) 0.0167(6) -0.0021(4) 0.0047(5) 0.0056(5)
C6 0.0135(5) 0.0158(5) 0.0170(5) -0.0007(4) -0.0004(4) 0.0042(4)
C7 0.0148(6) 0.0199(6) 0.0202(6) -0.0020(5) -0.0037(5) 0.0031(5)
C8 0.0143(5) 0.0162(6) 0.0179(6) -0.0026(4) -0.0026(4) 0.0008(4)
C9 0.0175(6) 0.0174(6) 0.0201(6) -0.0015(5) -0.0021(5) 0.0065(5)
C10 0.0185(6) 0.0189(6) 0.0278(7) -0.0049(5) -0.0052(5) -0.0003(5)
C11 0.0146(5) 0.0121(5) 0.0124(5) 0.0001(4) 0.0003(4) 0.0007(4)
C12 0.0173(6) 0.0176(5) 0.0124(5) 0.0005(4) 0.0030(4) 0.0002(4)
C13 0.0142(5) 0.0144(5) 0.0152(5) -0.0003(4) 0.0034(4) 0.0004(4)
C14 0.0177(6) 0.0152(5) 0.0130(5) 0.0015(4) -0.0004(4) 0.0007(4)
C15 0.0159(6) 0.0283(7) 0.0208(6) -0.0018(5) 0.0037(5) -0.0012(5)
C16 0.0260(7) 0.0139(5) 0.0152(6) -0.0011(4) -0.0026(5) 0.0015(5)
C17 0.0215(6) 0.0169(6) 0.0174(6) -0.0063(5) 0.0057(5) -0.0018(5)
C18 0.0169(6) 0.0175(6) 0.0183(6) -0.0081(5) -0.0003(5) 0.0049(5)
C19 0.0221(6) 0.0108(5) 0.0190(6) -0.0020(4) -0.0020(5) 0.0012(4)
C20 0.0163(6) 0.0148(5) 0.0190(6) -0.0010(4) -0.0005(5) -0.0021(4)
C21 0.0138(5) 0.0149(5) 0.0195(6) -0.0024(4) -0.0038(4) 0.0015(4)
C22 0.0254(7) 0.0156(6) 0.0185(6) -0.0039(5) -0.0045(5) -0.0001(5)
B 0.0140(6) 0.0122(5) 0.0109(5) -0.0005(4) -0.0010(4) 0.0022(4)
C23 0.0278(7) 0.0334(8) 0.0227(7) 0.0010(6) 0.0093(6) -0.0020(6)
C24 0.0260(7) 0.0332(8) 0.0251(7) 0.0050(6) 0.0036(6) 0.0066(6)
C25 0.0396(9) 0.0288(8) 0.0261(7) 0.0021(6) 0.0064(6) 0.0003(7)
C26 0.0330(9) 0.0506(10) 0.0207(7) -0.0004(7) 0.0004(6) -0.0010(8)
C27 0.0374(9) 0.0516(11) 0.0192(7) 0.0101(7) 0.0020(6) 0.0191(8)
C28 0.0446(10) 0.0279(8) 0.0254(7) 0.0075(6) 0.0138(7) 0.0084(7)
C29 0.0388(10) 0.0563(13) 0.0449(11) -0.0129(10) 0.0105(8) -0.0150(9)

loop_
_atom_type_symbol
_atom_type_description
_atom_type_scat_dispersion_real
_atom_type_scat_dispersion_imag
_atom_type_scat_source
C C 0.0033 0.0016 'International Tables Vol C Tables 4.2.6.8 and 6.1.1.4'
H H 0.0000 0.0000 'International Tables Vol C Tables 4.2.6.8 and 6.1.1.4'
B B 0.0013 0.0007 'International Tables Vol C Tables 4.2.6.8 and 6.1.1.4'
F F 0.0171 0.0103 'International Tables Vol C Tables 4.2.6.8 and 6.1.1.4'
N N 0.0061 0.0033 'International Tables Vol C Tables 4.2.6.8 and 6.1.1.4'
Rh Rh -1.1178 0.9187 'International Tables Vol C Tables 4.2.6.8 and 6.1.1.4'

loop_
_geom_angle_atom_site_label_1
_geom_angle_atom_site_label_2
_geom_angle_atom_site_label_3
_geom_angle
N4 Rh N2 84.98(4)
N4 Rh C20 156.81(5)
N4 Rh C21 162.80(5)
C17 Rh N2 148.97(5)
C17 Rh N4 102.20(5)
C17 Rh C18 38.45(5)
C17 Rh C20 79.59(5)
C17 Rh C21 66.98(5)
C18 Rh N2 170.08(5)
C18 Rh N4 100.10(5)
C18 Rh C20 66.72(5)
C18 Rh C21 79.85(5)
C20 Rh N2 105.53(5)
C21 Rh N2 97.83(5)
C21 Rh C20 38.05(5)
N2 N1 B 122.06(10)
C3 N1 N2 109.27(10)
C3 N1 B 128.67(10)
N1 N2 Rh 117.34(8)
C1 N2 Rh 136.33(9)
C1 N2 N1 106.02(10)
N4 N3 B 120.89(10)
C8 N3 N4 109.00(10)
C8 N3 B 129.48(10)
N3 N4 Rh 118.93(8)
C6 N4 Rh 134.02(9)
C6 N4 N3 106.15(10)
N6 N5 C13 109.56(10)
N6 N5 B 118.26(10)
C13 N5 B 131.60(10)
C11 N6 N5 105.53(10)
N2 C1 C2 111.46(12)
N2 C1 C4 123.11(11)
C2 C1 C4 125.41(12)
C1 C2 H2 128.0
C3 C2 C1 103.93(11)
C3 C2 H2 128.0
N1 C3 C2 109.32(11)
N1 C3 C5 124.12(12)
C2 C3 C5 126.49(12)
F1 C4 F2 106.94(12)
F1 C4 C1 112.26(12)
F2 C4 C1 112.55(12)
F3 C4 F1 107.51(12)
F3 C4 F2 106.98(13)
F3 C4 C1 110.31(12)
F4 C5 F6 106.77(11)
F4 C5 C3 109.14(12)
F5 C5 F4 107.82(11)
F5 C5 F6 107.31(12)
F5 C5 C3 113.35(11)
F6 C5 C3 112.15(11)
N4 C6 C7 111.40(11)
N4 C6 C9 123.42(12)
C7 C6 C9 125.17(12)
C6 C7 H7 127.9
C8 C7 C6 104.17(11)
C8 C7 H7 127.9
N3 C8 C7 109.27(11)
N3 C8 C10 125.26(11)
C7 C8 C10 125.45(12)
F7 C9 C6 112.05(12)
F8 C9 F7 107.27(11)
F8 C9 F9 107.55(11)
F8 C9 C6 113.13(11)
F9 C9 F7 106.84(11)
F9 C9 C6 109.71(11)
F10 C10 F11 107.91(12)
F10 C10 F12 107.24(13)
F10 C10 C8 113.39(12)
F11 C10 F12 106.04(12)
F11 C10 C8 113.33(12)
F12 C10 C8 108.51(12)
N6 C11 C12 112.57(11)
N6 C11 C14 120.22(11)
C12 C11 C14 127.21(11)
C11 C12 H12 128.4
C13 C12 C11 103.21(11)
C13 C12 H12 128.4
N5 C13 C12 109.12(11)
N5 C13 C15 124.63(11)
C12 C13 C15 126.18(12)
F13 C14 C11 112.18(10)
F14 C14 F13 106.89(10)
F14 C14 F15 106.52(10)
F14 C14 C11 111.43(11)
F15 C14 F13 106.94(11)
F15 C14 C11 112.51(10)
F16 C15 F17 106.70(12)
F16 C15 C13 110.44(11)
F17 C15 C13 112.40(12)
F18 C15 F16 106.73(12)
F18 C15 F17 106.74(12)
F18 C15 C13 113.43(12)
C17 C16 H16 117.5
C17 C16 C21 99.36(10)
C17 C16 C22 100.90(11)
C21 C16 H16 117.5
C21 C16 C22 100.86(11)
C22 C16 H16 117.5
Rh C17 H17 112.6(12)
C16 C17 Rh 97.18(8)
C16 C17 H17 124.5(12)
C18 C17 Rh 71.14(8)
C18 C17 C16 106.60(11)
C18 C17 H17 126.6(12)
Rh C18 H18 114.7(12)
C17 C18 Rh 70.42(7)
C17 C18 C19 106.11(11)
C17 C18 H18 127.1(12)
C19 C18 Rh 97.05(8)
C19 C18 H18 124.0(12)
C18 C19 H19 117.3
C18 C19 C22 101.17(11)
C20 C19 C18 99.67(10)
C20 C19 H19 117.3
C20 C19 C22 100.94(11)
C22 C19 H19 117.3
Rh C20 H20 112.8(11)
C19 C20 Rh 96.49(8)
C19 C20 H20 124.0(11)
C21 C20 Rh 70.61(7)
C21 C20 C19 106.64(12)
C21 C20 H20 127.4(11)
Rh C21 H21 113.0(12)
C16 C21 Rh 96.38(8)
C16 C21 H21 124.3(12)
C20 C21 Rh 71.35(7)
C20 C21 C16 106.19(11)
C20 C21 H21 127.2(12)
C16 C22 H22A 112.9
C16 C22 H22B 112.9
C19 C22 C16 93.96(10)
C19 C22 H22A 112.9
C19 C22 H22B 112.9
H22A C22 H22B 110.3
N1 B N5 107.42(10)
N1 B H 110.1(9)
N3 B N1 107.52(10)
N3 B N5 112.59(10)
N3 B H 108.4(9)
N5 B H 110.7(9)
C24 C23 C28 117.83(16)
C24 C23 C29 120.42(17)
C28 C23 C29 121.74(17)
C23 C24 H24 119.3
C25 C24 C23 121.36(16)
C25 C24 H24 119.3
C24 C25 H25 119.9
C26 C25 C24 120.23(17)
C26 C25 H25 119.9
C25 C26 H26 120.5
C25 C26 C27 119.09(17)
C27 C26 H26 120.5
C26 C27 H27 119.7
C28 C27 C26 120.59(16)
C28 C27 H27 119.7
C23 C28 H28 119.6
C27 C28 C23 120.89(16)
C27 C28 H28 119.6
C23 C29 H29A 109.5
C23 C29 H29B 109.5
C23 C29 H29C 109.5
H29A C29 H29B 109.5
H29A C29 H29C 109.5
H29B C29 H29C 109.5

loop_
_geom_bond_atom_site_label_1
_geom_bond_atom_site_label_2
_geom_bond_distance
Rh N2 2.1523(10)
Rh N4 2.1248(11)
Rh C17 2.1145(13)
Rh C18 2.1238(12)
Rh C20 2.1404(13)
Rh C21 2.1309(12)
F1 C4 1.3367(16)
F2 C4 1.3389(19)
F3 C4 1.3350(17)
F4 C5 1.3372(16)
F5 C5 1.3288(16)
F6 C5 1.3418(17)
F7 C9 1.3414(16)
F8 C9 1.3361(17)
F9 C9 1.3394(15)
F10 C10 1.3178(19)
F11 C10 1.3316(18)
F12 C10 1.3447(16)
F13 C14 1.3393(15)
F14 C14 1.3369(15)
F15 C14 1.3388(15)
F16 C15 1.3384(16)
F17 C15 1.3394(17)
F18 C15 1.3352(18)
N1 N2 1.3612(14)
N1 C3 1.3546(15)
N1 B 1.5526(17)
N2 C1 1.3408(16)
N3 N4 1.3645(14)
N3 C8 1.3595(16)
N3 B 1.5509(17)
N4 C6 1.3404(16)
N5 N6 1.3584(14)
N5 C13 1.3658(16)
N5 B 1.5653(16)
N6 C11 1.3308(15)
C1 C2 1.3916(18)
C1 C4 1.4918(19)
C2 H2 0.9500
C2 C3 1.3738(19)
C3 C5 1.4944(18)
C6 C7 1.3912(18)
C6 C9 1.4942(18)
C7 H7 0.9500
C7 C8 1.3721(18)
C8 C10 1.4989(18)
C11 C12 1.3985(17)
C11 C14 1.4905(17)
C12 H12 0.9500
C12 C13 1.3728(17)
C13 C15 1.4866(18)
C16 H16 1.0000
C16 C17 1.5342(19)
C16 C21 1.5384(19)
C16 C22 1.5492(18)
C17 C18 1.3955(19)
C17 H17 0.92(2)
C18 C19 1.5362(19)
C18 H18 0.918(19)
C19 H19 1.0000
C19 C20 1.5324(19)
C19 C22 1.5420(19)
C20 C21 1.3923(18)
C20 H20 0.923(18)
C21 H21 0.97(2)
C22 H22A 0.9900
C22 H22B 0.9900
B H 1.077(17)
C23 C24 1.388(2)
C23 C28 1.397(2)
C23 C29 1.504(3)
C24 H24 0.9500
C24 C25 1.384(2)
C25 H25 0.9500
C25 C26 1.383(3)
C26 H26 0.9500
C26 C27 1.387(3)
C27 H27 0.9500
C27 C28 1.380(3)
C28 H28 0.9500
C29 H29A 0.9800
C29 H29B 0.9800
C29 H29C 0.9800

loop_
_geom_torsion_atom_site_label_1
_geom_torsion_atom_site_label_2
_geom_torsion_atom_site_label_3
_geom_torsion_atom_site_label_4
_geom_torsion
Rh N2 C1 C2 -172.61(10)
Rh N2 C1 C4 8.9(2)
Rh N4 C6 C7 -168.64(10)
Rh N4 C6 C9 10.4(2)
Rh C17 C18 C19 91.88(9)
Rh C18 C19 C20 2.09(10)
Rh C18 C19 C22 105.39(9)
Rh C20 C21 C16 91.39(9)
N1 N2 C1 C2 0.54(15)
N1 N2 C1 C4 -177.95(12)
N1 C3 C5 F4 175.30(12)
N1 C3 C5 F5 55.12(18)
N1 C3 C5 F6 -66.60(16)
N2 N1 C3 C2 0.22(14)
N2 N1 C3 C5 177.31(11)
N2 N1 B N3 -54.21(14)
N2 N1 B N5 67.21(13)
N2 C1 C2 C3 -0.40(16)
N2 C1 C4 F1 45.64(19)
N2 C1 C4 F2 -75.08(16)
N2 C1 C4 F3 165.52(13)
N3 N4 C6 C7 -0.06(15)
N3 N4 C6 C9 179.00(12)
N3 C8 C10 F10 -63.37(19)
N3 C8 C10 F11 60.10(19)
N3 C8 C10 F12 177.60(13)
N4 N3 C8 C7 0.39(15)
N4 N3 C8 C10 -178.61(13)
N4 N3 B N1 58.27(14)
N4 N3 B N5 -59.86(15)
N4 C6 C7 C8 0.29(16)
N4 C6 C9 F7 79.23(16)
N4 C6 C9 F8 -42.19(18)
N4 C6 C9 F9 -162.28(12)
N5 N6 C11 C12 -0.60(14)
N5 N6 C11 C14 -179.79(10)
N5 C13 C15 F16 -179.57(12)
N5 C13 C15 F17 -60.55(18)
N5 C13 C15 F18 60.67(17)
N6 N5 C13 C12 -1.10(14)
N6 N5 C13 C15 176.06(12)
N6 N5 B N1 12.45(14)
N6 N5 B N3 130.63(11)
N6 C11 C12 C13 -0.06(14)
N6 C11 C14 F13 -18.54(16)
N6 C11 C14 F14 -138.35(12)
N6 C11 C14 F15 102.10(13)
C1 C2 C3 N1 0.10(15)
C1 C2 C3 C5 -176.90(12)
C2 C1 C4 F1 -132.63(14)
C2 C1 C4 F2 106.65(16)
C2 C1 C4 F3 -12.8(2)
C2 C3 C5 F4 -8.12(19)
C2 C3 C5 F5 -128.30(14)
C2 C3 C5 F6 109.99(16)
C3 N1 N2 Rh 174.22(8)
C3 N1 N2 C1 -0.46(13)
C3 N1 B N3 126.52(12)
C3 N1 B N5 -112.06(13)
C4 C1 C2 C3 178.04(13)
C6 C7 C8 N3 -0.40(15)
C6 C7 C8 C10 178.59(13)
C7 C6 C9 F7 -101.84(15)
C7 C6 C9 F8 136.75(14)
C7 C6 C9 F9 16.66(19)
C7 C8 C10 F10 117.80(16)
C7 C8 C10 F11 -118.74(15)
C7 C8 C10 F12 -1.2(2)
C8 N3 N4 Rh 170.44(8)
C8 N3 N4 C6 -0.20(14)
C8 N3 B N1 -111.58(14)
C8 N3 B N5 130.29(13)
C9 C6 C7 C8 -178.76(13)
C11 C12 C13 N5 0.69(14)
C11 C12 C13 C15 -176.42(13)
C12 C11 C14 F13 162.39(12)
C12 C11 C14 F14 42.59(17)
C12 C11 C14 F15 -76.96(16)
C12 C13 C15 F16 -2.9(2)
C12 C13 C15 F17 116.14(15)
C12 C13 C15 F18 -122.65(15)
C13 N5 N6 C11 1.03(13)
C13 N5 B N1 -177.37(11)
C13 N5 B N3 -59.19(16)
C14 C11 C12 C13 179.07(12)
C16 C17 C18 Rh -92.07(9)
C16 C17 C18 C19 -0.19(13)
C17 C16 C21 Rh 2.57(10)
C17 C16 C21 C20 -69.81(12)
C17 C16 C22 C19 50.86(12)
C17 C18 C19 C20 -69.50(12)
C17 C18 C19 C22 33.79(13)
C18 C19 C20 Rh -2.08(10)
C18 C19 C20 C21 69.58(12)
C18 C19 C22 C16 -51.11(12)
C19 C20 C21 Rh -91.14(9)
C19 C20 C21 C16 0.25(14)
C20 C19 C22 C16 51.17(12)
C21 C16 C17 Rh -2.60(10)
C21 C16 C17 C18 69.80(12)
C21 C16 C22 C19 -51.00(12)
C22 C16 C17 Rh -105.67(9)
C22 C16 C17 C18 -33.27(13)
C22 C16 C21 Rh 105.68(9)
C22 C16 C21 C20 33.30(13)
C22 C19 C20 Rh -105.55(9)
C22 C19 C20 C21 -33.90(13)
B N1 N2 Rh -5.17(13)
B N1 N2 C1 -179.86(11)
B N1 C3 C2 179.57(11)
B N1 C3 C5 -3.35(19)
B N3 N4 Rh -1.29(14)
B N3 N4 C6 -171.92(11)
B N3 C8 C7 171.18(12)
B N3 C8 C10 -7.8(2)
B N5 N6 C11 173.25(10)
B N5 C13 C12 -171.94(12)
B N5 C13 C15 5.2(2)
C23 C24 C25 C26 -0.9(3)
C24 C23 C28 C27 0.2(2)
C24 C25 C26 C27 0.3(3)
C25 C26 C27 C28 0.4(3)
C26 C27 C28 C23 -0.7(3)
C28 C23 C24 C25 0.6(2)
C29 C23 C24 C25 179.49(16)
C29 C23 C28 C27 -178.67(16)
